data_4327006
loop_
_publ_author_name
'Samuel D. Cosham'
'Andrew L. Johnson'
'Kieran C. Molloy'
'Andrew J. Kingsley'

_publ_contact_author_address
;
Department of Chemistry,
University of Bath.
Claverton Down.
Bath.
BA2 7AY
United Kingdon
;
_publ_contact_author_email a.l.johnson@bath.ac.uk
_publ_contact_author_fax '+44 (0) 1225 386231'
_publ_contact_author_name
;
Dr. Andrew L. Johnson and Prof. Kieran C. Molloy
;
_publ_contact_author_phone '+44 (0) 1225 384467'
_publ_section_title
;
 Synthesis, Characterization, and Materials Chemistry of Group 4
 Silylimides
;
_journal_name_full 'Inorganic Chemistry'
_journal_page_first 12053
_journal_page_last 12063
_journal_paper_doi 10.1021/ic2015644
_journal_volume 50
_journal_year 2011
_chemical_formula_sum 'C20 H60 N12 Si2 Ti2'
_chemical_formula_weight 620.78
_chemical_name_systematic
;
 ?
;
_space_group_IT_number 2
_symmetry_cell_setting triclinic
_symmetry_space_group_name_Hall '-P 1'
_symmetry_space_group_name_H-M 'P -1'
_atom_sites_solution_hydrogens geom
_atom_sites_solution_primary direct
_atom_sites_solution_secondary difmap
_audit_creation_method SHELXL-97
_cell_angle_alpha 68.2060(10)
_cell_angle_beta 72.1390(10)
_cell_angle_gamma 78.3030(10)
_cell_formula_units_Z 1
_cell_length_a 8.3630(2)
_cell_length_b 10.5940(2)
_cell_length_c 10.7400(2)
_cell_measurement_reflns_used 16226
_cell_measurement_temperature 150(2)
_cell_measurement_theta_max 30.55
_cell_measurement_theta_min 3.42
_cell_volume 836.68(3)
_computing_cell_refinement 'HKL Scalepack (Otwinowski & Minor 1997)'
_computing_data_collection 'Kappa CCD'
_computing_data_reduction 'Denzo and Scalepak (Otwinowski & Minor, 1997)'
_computing_molecular_graphics 'ORTEP 3 for Windows (Farrugia, 1997)'
_computing_publication_material 'SHELXL-97 (Sheldrick, 1997)'
_computing_structure_refinement 'SHELXL-97 (Sheldrick, 1997)'
_computing_structure_solution 'SHELXS-86 (Sheldrick, 1986)'
_diffrn_ambient_temperature 150(2)
_diffrn_measured_fraction_theta_full 0.979
_diffrn_measured_fraction_theta_max 0.979
_diffrn_measurement_device_type 'Bruker Kappa CCD Diffractometer'
_diffrn_measurement_method 'omega and phi scans'
_diffrn_radiation_monochromator graphite
_diffrn_radiation_source 'fine-focus sealed tube'
_diffrn_radiation_type MoK\a
_diffrn_radiation_wavelength 0.71073
_diffrn_reflns_av_R_equivalents 0.0407
_diffrn_reflns_av_sigmaI/netI 0.0553
_diffrn_reflns_limit_h_max 11
_diffrn_reflns_limit_h_min -11
_diffrn_reflns_limit_k_max 15
_diffrn_reflns_limit_k_min -15
_diffrn_reflns_limit_l_max 15
_diffrn_reflns_limit_l_min -15
_diffrn_reflns_number 16226
_diffrn_reflns_theta_full 30.55
_diffrn_reflns_theta_max 30.55
_diffrn_reflns_theta_min 3.42
_diffrn_standards_decay_% 0
_diffrn_standards_interval_count 0
_diffrn_standards_interval_time 0
_diffrn_standards_number 0
_exptl_absorpt_coefficient_mu 0.579
_exptl_absorpt_correction_T_max 0.9552
_exptl_absorpt_correction_T_min 0.8930
_exptl_absorpt_correction_type multi-scan
_exptl_absorpt_process_details 'SORTAV (Blessing, 1995)'
_exptl_crystal_colour orange
_exptl_crystal_density_diffrn 1.232
_exptl_crystal_description block
_exptl_crystal_F_000 336
_exptl_crystal_size_max 0.20
_exptl_crystal_size_mid 0.10
_exptl_crystal_size_min 0.08
_refine_diff_density_max 0.580
_refine_diff_density_min -0.493
_refine_diff_density_rms 0.071
_refine_ls_extinction_method none
_refine_ls_goodness_of_fit_ref 1.032
_refine_ls_hydrogen_treatment constr
_refine_ls_matrix_type full
_refine_ls_number_parameters 173
_refine_ls_number_reflns 5016
_refine_ls_number_restraints 0
_refine_ls_restrained_S_all 1.032
_refine_ls_R_factor_all 0.0607
_refine_ls_R_factor_gt 0.0374
_refine_ls_shift/su_max 0.000
_refine_ls_shift/su_mean 0.000
_refine_ls_structure_factor_coef Fsqd
_refine_ls_weighting_details 'calc w=1/[\s^2^(Fo^2^)+(0.0437P)^2^+0.2505P] where P=(Fo^2^+2Fc^2^)/3'
_refine_ls_weighting_scheme calc
_refine_ls_wR_factor_gt 0.0890
_refine_ls_wR_factor_ref 0.0990
_reflns_number_gt 3758
_reflns_number_total 5016
_reflns_threshold_expression >2sigma(I)
_cod_data_source_file ic2015644_si_003_08.cif
_cod_data_source_block 10
_cod_database_code 4327006

loop_
_symmetry_equiv_pos_as_xyz
'x, y, z'
'-x, -y, -z'

loop_
_atom_site_label
_atom_site_type_symbol
_atom_site_fract_x
_atom_site_fract_y
_atom_site_fract_z
_atom_site_U_iso_or_equiv
_atom_site_adp_type
_atom_site_occupancy
_atom_site_symmetry_multiplicity
_atom_site_calc_flag
_atom_site_refinement_flags
Ti1 Ti 0.40441(3) 0.08486(3) 0.57638(3) 0.01553(8) Uani 1 1 d .
Si1 Si 0.65141(5) 0.23526(4) 0.25898(4) 0.01606(10) Uani 1 1 d .
N1 N 0.19938(17) 0.19281(14) 0.54318(14) 0.0213(3) Uani 1 1 d .
N2 N 0.46487(17) 0.12038(14) 0.71687(14) 0.0209(3) Uani 1 1 d .
N3 N 0.58332(16) 0.10550(13) 0.41285(13) 0.0171(3) Uani 1 1 d .
N4 N 0.49957(18) 0.31388(14) 0.16956(14) 0.0228(3) Uani 1 1 d .
N5 N 0.81230(17) 0.16527(14) 0.15123(14) 0.0204(3) Uani 1 1 d .
N6 N 0.72850(18) 0.35453(14) 0.29246(14) 0.0224(3) Uani 1 1 d .
C1 C 0.1087(2) 0.16733(19) 0.4601(2) 0.0299(4) Uani 1 1 d .
H1A H -0.0034 0.1409 0.5175 0.045 Uiso 1 1 calc R
H1B H 0.1718 0.0934 0.4253 0.045 Uiso 1 1 calc R
H1C H 0.0966 0.2505 0.3818 0.045 Uiso 1 1 calc R
C2 C 0.1113(3) 0.3036(2) 0.5946(2) 0.0359(4) Uani 1 1 d .
H2A H 0.1008 0.3871 0.5161 0.054 Uiso 1 1 calc R
H2B H 0.1750 0.3189 0.6497 0.054 Uiso 1 1 calc R
H2C H -0.0014 0.2797 0.6526 0.054 Uiso 1 1 calc R
C3 C 0.3356(2) 0.11880(19) 0.84440(18) 0.0279(4) Uani 1 1 d .
H3A H 0.3702 0.0473 0.9233 0.042 Uiso 1 1 calc R
H3B H 0.2285 0.1003 0.8385 0.042 Uiso 1 1 calc R
H3C H 0.3214 0.2078 0.8571 0.042 Uiso 1 1 calc R
C4 C 0.6276(2) 0.1417(2) 0.7235(2) 0.0330(4) Uani 1 1 d .
H4A H 0.6185 0.2287 0.7390 0.049 Uiso 1 1 calc R
H4B H 0.7112 0.1440 0.6359 0.049 Uiso 1 1 calc R
H4C H 0.6630 0.0669 0.7999 0.049 Uiso 1 1 calc R
C11 C 0.3987(2) 0.43953(19) 0.1820(2) 0.0341(4) Uani 1 1 d .
H11A H 0.3718 0.4946 0.0936 0.051 Uiso 1 1 calc R
H11B H 0.4625 0.4912 0.2063 0.051 Uiso 1 1 calc R
H11C H 0.2939 0.4176 0.2547 0.051 Uiso 1 1 calc R
C12 C 0.4215(2) 0.2396(2) 0.1178(2) 0.0322(4) Uani 1 1 d .
H12A H 0.3067 0.2237 0.1763 0.048 Uiso 1 1 calc R
H12B H 0.4882 0.1517 0.1200 0.048 Uiso 1 1 calc R
H12C H 0.4167 0.2933 0.0223 0.048 Uiso 1 1 calc R
C13 C 0.8460(2) 0.21346(19) 0.00041(18) 0.0297(4) Uani 1 1 d .
H13A H 0.9364 0.2740 -0.0399 0.045 Uiso 1 1 calc R
H13B H 0.7435 0.2636 -0.0272 0.045 Uiso 1 1 calc R
H13C H 0.8809 0.1351 -0.0329 0.045 Uiso 1 1 calc R
C14 C 0.9648(2) 0.09788(18) 0.19708(19) 0.0259(4) Uani 1 1 d .
H14A H 1.0014 0.0139 0.1733 0.039 Uiso 1 1 calc R
H14B H 0.9408 0.0753 0.2977 0.039 Uiso 1 1 calc R
H14C H 1.0544 0.1592 0.1509 0.039 Uiso 1 1 calc R
C15 C 0.8476(2) 0.44470(18) 0.1835(2) 0.0313(4) Uani 1 1 d .
H15A H 0.7868 0.5327 0.1427 0.047 Uiso 1 1 calc R
H15B H 0.9050 0.4031 0.1116 0.047 Uiso 1 1 calc R
H15C H 0.9311 0.4590 0.2227 0.047 Uiso 1 1 calc R
C16 C 0.6468(3) 0.40744(19) 0.40625(19) 0.0355(5) Uani 1 1 d .
H16A H 0.7308 0.4072 0.4531 0.053 Uiso 1 1 calc R
H16B H 0.5588 0.3497 0.4724 0.053 Uiso 1 1 calc R
H16C H 0.5959 0.5011 0.3699 0.053 Uiso 1 1 calc R

loop_
_atom_site_aniso_label
_atom_site_aniso_U_11
_atom_site_aniso_U_22
_atom_site_aniso_U_33
_atom_site_aniso_U_23
_atom_site_aniso_U_13
_atom_site_aniso_U_12
Ti1 0.01487(14) 0.01627(14) 0.01487(14) -0.00630(11) -0.00218(10) -0.00062(10)
Si1 0.0171(2) 0.0148(2) 0.0145(2) -0.00457(16) -0.00136(16) -0.00248(16)
N1 0.0180(7) 0.0208(7) 0.0252(7) -0.0088(6) -0.0058(6) 0.0008(5)
N2 0.0196(7) 0.0246(7) 0.0196(7) -0.0093(5) -0.0038(5) -0.0027(5)
N3 0.0172(6) 0.0158(6) 0.0170(6) -0.0043(5) -0.0035(5) -0.0023(5)
N4 0.0242(7) 0.0195(7) 0.0219(7) -0.0040(5) -0.0076(6) 0.0007(5)
N5 0.0191(7) 0.0234(7) 0.0167(6) -0.0079(5) -0.0009(5) -0.0012(5)
N6 0.0270(7) 0.0190(7) 0.0203(7) -0.0080(5) 0.0002(6) -0.0069(6)
C1 0.0266(9) 0.0317(9) 0.0333(10) -0.0095(8) -0.0140(8) 0.0002(7)
C2 0.0346(11) 0.0316(10) 0.0437(11) -0.0202(9) -0.0123(9) 0.0106(8)
C3 0.0328(10) 0.0316(9) 0.0215(8) -0.0147(7) -0.0020(7) -0.0039(8)
C4 0.0268(9) 0.0425(11) 0.0338(10) -0.0132(9) -0.0099(8) -0.0081(8)
C11 0.0313(10) 0.0265(9) 0.0366(10) -0.0066(8) -0.0091(8) 0.0070(8)
C12 0.0325(10) 0.0335(10) 0.0314(10) -0.0048(8) -0.0159(8) -0.0042(8)
C13 0.0320(10) 0.0339(10) 0.0199(8) -0.0115(7) 0.0003(7) -0.0023(8)
C14 0.0177(8) 0.0315(9) 0.0287(9) -0.0134(7) -0.0024(7) -0.0015(7)
C15 0.0339(10) 0.0229(9) 0.0341(10) -0.0080(8) -0.0001(8) -0.0126(7)
C16 0.0545(13) 0.0270(9) 0.0266(9) -0.0145(8) 0.0007(9) -0.0135(9)

loop_
_atom_type_symbol
_atom_type_description
_atom_type_scat_dispersion_real
_atom_type_scat_dispersion_imag
_atom_type_scat_source
C C 0.0033 0.0016 'International Tables Vol C Tables 4.2.6.8 and 6.1.1.4'
H H 0.0000 0.0000 'International Tables Vol C Tables 4.2.6.8 and 6.1.1.4'
N N 0.0061 0.0033 'International Tables Vol C Tables 4.2.6.8 and 6.1.1.4'
Ti Ti 0.2776 0.4457 'International Tables Vol C Tables 4.2.6.8 and 6.1.1.4'
Si Si 0.0817 0.0704 'International Tables Vol C Tables 4.2.6.8 and 6.1.1.4'

loop_
_geom_angle_atom_site_label_1
_geom_angle_atom_site_label_2
_geom_angle_atom_site_label_3
_geom_angle
_geom_angle_site_symmetry_1
_geom_angle_site_symmetry_3
N3 Ti1 N2 112.34(6) . .
N3 Ti1 N1 113.25(6) . .
N2 Ti1 N1 109.98(6) . .
N3 Ti1 N3 86.54(6) . 2_656
N2 Ti1 N3 118.42(6) . 2_656
N1 Ti1 N3 114.52(6) . 2_656
N3 Ti1 Ti1 44.12(4) . 2_656
N2 Ti1 Ti1 126.07(4) . 2_656
N1 Ti1 Ti1 123.80(4) . 2_656
N3 Ti1 Ti1 42.42(4) 2_656 2_656
N6 Si1 N4 109.74(7) . .
N6 Si1 N5 108.90(7) . .
N4 Si1 N5 106.37(7) . .
N6 Si1 N3 109.23(7) . .
N4 Si1 N3 114.33(7) . .
N5 Si1 N3 108.11(7) . .
C2 N1 C1 111.12(14) . .
C2 N1 Ti1 127.78(12) . .
C1 N1 Ti1 121.09(11) . .
C4 N2 C3 111.32(14) . .
C4 N2 Ti1 130.15(12) . .
C3 N2 Ti1 118.41(11) . .
Si1 N3 Ti1 136.91(8) . .
Si1 N3 Ti1 122.93(7) . 2_656
Ti1 N3 Ti1 93.46(6) . 2_656
C11 N4 C12 112.56(14) . .
C11 N4 Si1 122.17(12) . .
C12 N4 Si1 121.86(11) . .
C13 N5 C14 111.46(13) . .
C13 N5 Si1 124.63(12) . .
C14 N5 Si1 118.71(11) . .
C15 N6 C16 111.81(14) . .
C15 N6 Si1 120.42(11) . .
C16 N6 Si1 124.64(12) . .
N1 C1 H1A 109.5 . .
N1 C1 H1B 109.5 . .
H1A C1 H1B 109.5 . .
N1 C1 H1C 109.5 . .
H1A C1 H1C 109.5 . .
H1B C1 H1C 109.5 . .
N1 C2 H2A 109.5 . .
N1 C2 H2B 109.5 . .
H2A C2 H2B 109.5 . .
N1 C2 H2C 109.5 . .
H2A C2 H2C 109.5 . .
H2B C2 H2C 109.5 . .
N2 C3 H3A 109.5 . .
N2 C3 H3B 109.5 . .
H3A C3 H3B 109.5 . .
N2 C3 H3C 109.5 . .
H3A C3 H3C 109.5 . .
H3B C3 H3C 109.5 . .
N2 C4 H4A 109.5 . .
N2 C4 H4B 109.5 . .
H4A C4 H4B 109.5 . .
N2 C4 H4C 109.5 . .
H4A C4 H4C 109.5 . .
H4B C4 H4C 109.5 . .
N4 C11 H11A 109.5 . .
N4 C11 H11B 109.5 . .
H11A C11 H11B 109.5 . .
N4 C11 H11C 109.5 . .
H11A C11 H11C 109.5 . .
H11B C11 H11C 109.5 . .
N4 C12 H12A 109.5 . .
N4 C12 H12B 109.5 . .
H12A C12 H12B 109.5 . .
N4 C12 H12C 109.5 . .
H12A C12 H12C 109.5 . .
H12B C12 H12C 109.5 . .
N5 C13 H13A 109.5 . .
N5 C13 H13B 109.5 . .
H13A C13 H13B 109.5 . .
N5 C13 H13C 109.5 . .
H13A C13 H13C 109.5 . .
H13B C13 H13C 109.5 . .
N5 C14 H14A 109.5 . .
N5 C14 H14B 109.5 . .
H14A C14 H14B 109.5 . .
N5 C14 H14C 109.5 . .
H14A C14 H14C 109.5 . .
H14B C14 H14C 109.5 . .
N6 C15 H15A 109.5 . .
N6 C15 H15B 109.5 . .
H15A C15 H15B 109.5 . .
N6 C15 H15C 109.5 . .
H15A C15 H15C 109.5 . .
H15B C15 H15C 109.5 . .
N6 C16 H16A 109.5 . .
N6 C16 H16B 109.5 . .
H16A C16 H16B 109.5 . .
N6 C16 H16C 109.5 . .
H16A C16 H16C 109.5 . .
H16B C16 H16C 109.5 . .

loop_
_geom_bond_atom_site_label_1
_geom_bond_atom_site_label_2
_geom_bond_distance
_geom_bond_site_symmetry_2
Ti1 N3 1.8991(13) .
Ti1 N2 1.9081(13) .
Ti1 N1 1.9111(13) .
Ti1 N3 1.9598(13) 2_656
Ti1 Ti1 2.8101(5) 2_656
Si1 N6 1.7179(14) .
Si1 N4 1.7187(14) .
Si1 N5 1.7254(14) .
Si1 N3 1.7315(13) .
N1 C2 1.452(2) .
N1 C1 1.456(2) .
N2 C4 1.450(2) .
N2 C3 1.458(2) .
N3 Ti1 1.9598(13) 2_656
N4 C11 1.452(2) .
N4 C12 1.453(2) .
N5 C13 1.459(2) .
N5 C14 1.460(2) .
N6 C15 1.454(2) .
N6 C16 1.455(2) .
C1 H1A 0.9800 .
C1 H1B 0.9800 .
C1 H1C 0.9800 .
C2 H2A 0.9800 .
C2 H2B 0.9800 .
C2 H2C 0.9800 .
C3 H3A 0.9800 .
C3 H3B 0.9800 .
C3 H3C 0.9800 .
C4 H4A 0.9800 .
C4 H4B 0.9800 .
C4 H4C 0.9800 .
C11 H11A 0.9800 .
C11 H11B 0.9800 .
C11 H11C 0.9800 .
C12 H12A 0.9800 .
C12 H12B 0.9800 .
C12 H12C 0.9800 .
C13 H13A 0.9800 .
C13 H13B 0.9800 .
C13 H13C 0.9800 .
C14 H14A 0.9800 .
C14 H14B 0.9800 .
C14 H14C 0.9800 .
C15 H15A 0.9800 .
C15 H15B 0.9800 .
C15 H15C 0.9800 .
C16 H16A 0.9800 .
C16 H16B 0.9800 .
C16 H16C 0.9800 .
